data_4112515
loop_
_publ_author_name
'H\'el\`ene P. A. Mercier'
'Matthew D. Moran'
'Gary J. Schrobilgen'
'Christoph Steinberg'
'Reijo J. Suontamo'

_publ_section_title
;
 The Syntheses of Carbocations by Use of the Noble-Gas Oxidant,
 [XeOTeF5][Sb(OTeF5)6]: The Syntheses and Characterization of the CX3+ (X
 = Cl, Br, OTeF5) and CBr(OTeF5)2+ Cations and Theoretical Studies of CX3+
 and BX3 (X = F, Cl, Br, I, OTeF5)
;
_journal_name_full 'Journal of the American Chemical Society'
_journal_page_first 5533
_journal_page_last 5548
_journal_paper_doi 10.1021/ja030649e
_journal_volume 126
_journal_year 2004
_chemical_formula_sum 'C Cl3 F30 O6 Sb Te6'
_chemical_formula_weight 1671.71
_chemical_name_systematic
; 
 ? 
;
_space_group_IT_number 2
_symmetry_cell_setting triclinic
_symmetry_space_group_name_Hall '-P 1'
_symmetry_space_group_name_H-M 'P -1'
_atom_sites_solution_hydrogens geom
_atom_sites_solution_primary direct
_atom_sites_solution_secondary difmap
_audit_creation_method SHELXL-97
_cell_angle_alpha 104.111(5)
_cell_angle_beta 103.507(5)
_cell_angle_gamma 98.851(5)
_cell_formula_units_Z 1
_cell_length_a 8.7059(19)
_cell_length_b 9.181(2)
_cell_length_c 9.862(2)
_cell_measurement_temperature 100(2)
_cell_volume 724.5(3)
_computing_structure_refinement 'SHELXL-97 (Sheldrick, 1997)'
_computing_structure_solution 'SHELXS-97 (Sheldrick, 1990)'
_diffrn_ambient_temperature 100(2)
_diffrn_measured_fraction_theta_full 0.812
_diffrn_measured_fraction_theta_max 0.812
_diffrn_radiation_monochromator graphite
_diffrn_radiation_source 'fine-focus sealed tube'
_diffrn_radiation_type MoK\a
_diffrn_radiation_wavelength 0.71073
_diffrn_reflns_av_R_equivalents 0.0521
_diffrn_reflns_av_sigmaI/netI 0.0688
_diffrn_reflns_limit_h_max 13
_diffrn_reflns_limit_h_min -11
_diffrn_reflns_limit_k_max 12
_diffrn_reflns_limit_k_min -12
_diffrn_reflns_limit_l_max 12
_diffrn_reflns_limit_l_min -13
_diffrn_reflns_number 11841
_diffrn_reflns_theta_full 32.50
_diffrn_reflns_theta_max 32.50
_diffrn_reflns_theta_min 2.22
_exptl_absorpt_coefficient_mu 7.366
_exptl_crystal_density_diffrn 3.832
_exptl_crystal_F_000 738
_refine_diff_density_max 1.413
_refine_diff_density_min -1.390
_refine_diff_density_rms 0.272
_refine_ls_extinction_coef 0.0016(2)
_refine_ls_extinction_expression Fc^*^=kFc[1+0.001xFc^2^\l^3^/sin(2\q)]^-1/4^
_refine_ls_extinction_method SHELXL
_refine_ls_goodness_of_fit_ref 0.982
_refine_ls_hydrogen_treatment mixed
_refine_ls_matrix_type full
_refine_ls_number_parameters 228
_refine_ls_number_reflns 4270
_refine_ls_number_restraints 0
_refine_ls_restrained_S_all 0.982
_refine_ls_R_factor_all 0.0628
_refine_ls_R_factor_gt 0.0355
_refine_ls_shift/su_max 0.002
_refine_ls_shift/su_mean 0.000
_refine_ls_structure_factor_coef Fsqd
_refine_ls_weighting_details 'calc w=1/[\s^2^(Fo^2^)+(0.0246P)^2^+0.0000P] where P=(Fo^2^+2Fc^2^)/3'
_refine_ls_weighting_scheme calc
_refine_ls_wR_factor_gt 0.0687
_refine_ls_wR_factor_ref 0.0736
_reflns_number_gt 3137
_reflns_number_total 4270
_reflns_threshold_expression >2sigma(I)
_cod_data_source_file ja030649e_3.cif
_cod_data_source_block CCl3+Sb(OTeF5)6-
_cod_database_code 4112515

loop_
_symmetry_equiv_pos_as_xyz
'x, y, z'
'-x, -y, -z'

loop_
_atom_site_label
_atom_site_type_symbol
_atom_site_fract_x
_atom_site_fract_y
_atom_site_fract_z
_atom_site_U_iso_or_equiv
_atom_site_adp_type
_atom_site_occupancy
_atom_site_calc_flag
_atom_site_refinement_flags
Sb1 Sb 1.0000 1.0000 0.5000 0.01075(12) Uani 1 d S
O1 O 1.0476(4) 1.2093(4) 0.4848(4) 0.0136(8) Uani 1 d .
Te1 Te 1.19837(3) 1.32988(4) 0.42906(4) 0.01334(9) Uani 1 d .
F1 F 1.1418(3) 1.2010(4) 0.2437(4) 0.0219(7) Uani 1 d .
F2 F 1.2683(3) 1.4701(4) 0.6103(4) 0.0234(8) Uani 1 d .
F3 F 1.3440(3) 1.4536(4) 0.3746(4) 0.0230(8) Uani 1 d .
F4 F 1.0492(3) 1.4380(4) 0.3726(4) 0.0215(7) Uani 1 d .
F5 F 1.3603(3) 1.2326(4) 0.4855(4) 0.0234(8) Uani 1 d .
O2 O 0.7893(4) 0.9564(5) 0.3569(4) 0.0154(8) Uani 1 d .
Te2 Te 0.63877(3) 1.06341(4) 0.29127(4) 0.01559(10) Uani 1 d .
F6 F 0.4848(3) 1.1624(4) 0.2189(4) 0.0256(8) Uani 1 d .
F7 F 0.4861(3) 0.9559(4) 0.3515(4) 0.0272(9) Uani 1 d .
F8 F 0.5693(3) 0.9143(4) 0.1160(4) 0.0262(8) Uani 1 d .
F9 F 0.6976(3) 1.2185(4) 0.4618(4) 0.0220(8) Uani 1 d .
F10 F 0.7764(3) 1.1749(4) 0.2187(4) 0.0256(8) Uani 1 d .
O3 O 1.0990(4) 0.9264(4) 0.3454(4) 0.0141(8) Uani 1 d .
Te3 Te 1.03665(4) 0.78996(4) 0.16046(4) 0.01588(10) Uani 1 d .
F11 F 1.2009(3) 0.8933(4) 0.1117(4) 0.0237(8) Uani 1 d .
F12 F 0.9811(4) 0.6517(4) -0.0218(4) 0.0305(9) Uani 1 d .
F13 F 0.8994(3) 0.8999(4) 0.0831(4) 0.0236(8) Uani 1 d .
F14 F 0.8640(4) 0.6717(4) 0.1906(4) 0.0295(9) Uani 1 d .
F15 F 1.1685(4) 0.6672(4) 0.2222(4) 0.0270(8) Uani 1 d .
C1 C 0.5313(8) 0.4968(14) 0.0197(12) 0.010(2) Uiso 0.50 d P
Cl1 Cl 0.6416(4) 0.3707(4) 0.0583(4) 0.0348(8) Uani 0.50 d P
Cl2 Cl 0.4249(4) 0.5551(5) 0.1253(4) 0.0433(10) Uani 0.50 d P
Cl3 Cl 0.5480(4) 0.5631(5) -0.1122(4) 0.0428(9) Uani 0.50 d P

loop_
_atom_site_aniso_label
_atom_site_aniso_U_11
_atom_site_aniso_U_22
_atom_site_aniso_U_33
_atom_site_aniso_U_23
_atom_site_aniso_U_13
_atom_site_aniso_U_12
Sb1 0.01370(18) 0.0093(3) 0.0094(3) 0.0013(2) 0.00429(17) 0.00358(17)
O1 0.0185(14) 0.011(2) 0.014(2) 0.0034(16) 0.0093(14) 0.0037(14)
Te1 0.01745(13) 0.0107(2) 0.0138(2) 0.00428(15) 0.00683(12) 0.00410(12)
F1 0.0323(15) 0.017(2) 0.0195(19) 0.0049(15) 0.0126(14) 0.0073(14)
F2 0.0270(14) 0.018(2) 0.0184(19) -0.0010(15) 0.0058(13) -0.0030(13)
F3 0.0263(14) 0.018(2) 0.030(2) 0.0113(16) 0.0143(14) 0.0023(13)
F4 0.0263(14) 0.021(2) 0.023(2) 0.0110(16) 0.0069(13) 0.0122(13)
F5 0.0195(12) 0.028(2) 0.030(2) 0.0151(17) 0.0097(13) 0.0115(13)
O2 0.0142(13) 0.019(2) 0.012(2) 0.0045(17) 0.0006(13) 0.0048(14)
Te2 0.01461(14) 0.0193(2) 0.0148(2) 0.00672(16) 0.00451(12) 0.00592(13)
F6 0.0225(14) 0.036(2) 0.024(2) 0.0175(18) 0.0059(13) 0.0120(15)
F7 0.0186(13) 0.036(2) 0.031(2) 0.0168(18) 0.0088(13) 0.0026(14)
F8 0.0271(14) 0.029(2) 0.017(2) 0.0040(16) 0.0005(13) 0.0048(14)
F9 0.0269(14) 0.018(2) 0.019(2) 0.0025(15) 0.0042(13) 0.0089(13)
F10 0.0274(14) 0.029(2) 0.031(2) 0.0181(18) 0.0130(14) 0.0114(14)
O3 0.0180(14) 0.018(2) 0.009(2) 0.0032(16) 0.0083(14) 0.0074(14)
Te3 0.02566(15) 0.0113(2) 0.0115(2) 0.00189(15) 0.00714(13) 0.00612(13)
F11 0.0278(14) 0.032(2) 0.0171(19) 0.0074(16) 0.0139(13) 0.0101(14)
F12 0.055(2) 0.020(2) 0.016(2) 0.0014(16) 0.0118(16) 0.0103(17)
F13 0.0274(14) 0.028(2) 0.0154(19) 0.0045(16) 0.0048(13) 0.0120(14)
F14 0.0393(17) 0.021(2) 0.021(2) 0.0001(16) 0.0114(15) -0.0083(15)
F15 0.0484(18) 0.017(2) 0.020(2) 0.0077(16) 0.0097(15) 0.0184(16)
Cl1 0.0487(16) 0.0208(19) 0.037(2) 0.0088(15) 0.0126(15) 0.0120(14)
Cl2 0.0372(15) 0.055(3) 0.041(2) 0.010(2) 0.0193(15) 0.0132(17)
Cl3 0.0571(19) 0.051(3) 0.025(2) 0.0215(19) 0.0112(16) 0.0094(19)

loop_
_atom_type_symbol
_atom_type_description
_atom_type_scat_dispersion_real
_atom_type_scat_dispersion_imag
_atom_type_scat_source
C C 0.0033 0.0016 'International Tables Vol C Tables 4.2.6.8 and 6.1.1.4'
O O 0.0106 0.0060 'International Tables Vol C Tables 4.2.6.8 and 6.1.1.4'
F F 0.0171 0.0103 'International Tables Vol C Tables 4.2.6.8 and 6.1.1.4'
Cl Cl 0.1484 0.1585 'International Tables Vol C Tables 4.2.6.8 and 6.1.1.4'
Sb Sb -0.5866 1.5461 'International Tables Vol C Tables 4.2.6.8 and 6.1.1.4'
Te Te -0.5308 1.6751 'International Tables Vol C Tables 4.2.6.8 and 6.1.1.4'

loop_
_geom_angle_atom_site_label_1
_geom_angle_atom_site_label_2
_geom_angle_atom_site_label_3
_geom_angle
_geom_angle_site_symmetry_1
_geom_angle_site_symmetry_3
O2 Sb1 O2 180.000(1) 2_776 .
O2 Sb1 O1 90.46(15) 2_776 2_776
O2 Sb1 O1 89.54(15) . 2_776
O2 Sb1 O1 89.54(15) 2_776 .
O2 Sb1 O1 90.46(15) . .
O1 Sb1 O1 180.0(2) 2_776 .
O2 Sb1 O3 90.72(14) 2_776 2_776
O2 Sb1 O3 89.28(14) . 2_776
O1 Sb1 O3 90.88(15) 2_776 2_776
O1 Sb1 O3 89.12(15) . 2_776
O2 Sb1 O3 89.28(14) 2_776 .
O2 Sb1 O3 90.72(14) . .
O1 Sb1 O3 89.12(15) 2_776 .
O1 Sb1 O3 90.88(15) . .
O3 Sb1 O3 180.000(1) 2_776 .
Te1 O1 Sb1 138.07(17) . .
F4 Te1 F1 90.25(15) . .
F4 Te1 F2 89.66(15) . .
F1 Te1 F2 174.90(13) . .
F4 Te1 F3 88.28(14) . .
F1 Te1 F3 87.25(15) . .
F2 Te1 F3 87.65(15) . .
F4 Te1 F5 175.71(14) . .
F1 Te1 F5 90.65(15) . .
F2 Te1 F5 89.07(15) . .
F3 Te1 F5 87.57(14) . .
F4 Te1 O1 90.17(15) . .
F1 Te1 O1 93.44(15) . .
F2 Te1 O1 91.66(15) . .
F3 Te1 O1 178.31(14) . .
F5 Te1 O1 93.96(15) . .
F4 Te1 Cl3 90.44(11) . 2_775
F1 Te1 Cl3 59.91(11) . 2_775
F2 Te1 Cl3 115.00(11) . 2_775
F3 Te1 Cl3 27.41(12) . 2_775
F5 Te1 Cl3 86.38(12) . 2_775
O1 Te1 Cl3 153.34(12) . 2_775
F4 Te1 Cl2 127.66(12) . 2_776
F1 Te1 Cl2 141.66(11) . 2_776
F2 Te1 Cl2 38.01(12) . 2_776
F3 Te1 Cl2 88.30(12) . 2_776
F5 Te1 Cl2 51.11(12) . 2_776
O1 Te1 Cl2 92.11(12) . 2_776
Cl3 Te1 Cl2 108.39(7) 2_775 2_776
F4 Te1 Cl3 114.13(12) . 1_666
F1 Te1 Cl3 153.44(11) . 1_666
F2 Te1 Cl3 25.10(12) . 1_666
F3 Te1 Cl3 83.31(12) . 1_666
F5 Te1 Cl3 64.26(13) . 1_666
O1 Te1 Cl3 96.71(12) . 1_666
Cl3 Te1 Cl3 107.29(6) 2_775 1_666
Cl2 Te1 Cl3 14.10(7) 2_776 1_666
F4 Te1 Cl2 78.92(11) . 1_665
F1 Te1 Cl2 68.39(12) . 1_665
F2 Te1 Cl2 106.60(12) . 1_665
F3 Te1 Cl2 21.35(12) . 1_665
F5 Te1 Cl2 97.52(11) . 1_665
O1 Te1 Cl2 158.50(12) . 1_665
Cl3 Te1 Cl2 13.99(7) 2_775 1_665
Cl2 Te1 Cl2 109.24(6) 2_776 1_665
Cl3 Te1 Cl2 104.64(7) 1_666 1_665
Te1 F1 Cl3 95.93(13) . 2_775
Te1 F2 Cl3 140.12(18) . 1_666
Te1 F2 Cl1 164.54(19) . 2_776
Cl3 F2 Cl1 37.74(10) 1_666 2_776
Te1 F2 Cl2 122.32(16) . 2_776
Cl3 F2 Cl2 19.59(10) 1_666 2_776
Cl1 F2 Cl2 51.49(10) 2_776 2_776
Te1 F2 C1 140.9(2) . 2_776
Cl3 F2 C1 23.14(16) 1_666 2_776
Cl1 F2 C1 27.85(18) 2_776 2_776
Cl2 F2 C1 26.47(15) 2_776 2_776
Te1 F2 C1 138.0(2) . 1_666
Cl3 F2 C1 19.74(16) 1_666 1_666
Cl1 F2 C1 32.03(16) 2_776 1_666
Cl2 F2 C1 21.30(14) 2_776 1_666
C1 F2 C1 5.2(3) 2_776 1_666
Te1 F3 Cl3 135.86(18) . 2_775
Te1 F3 Cl2 145.90(17) . 1_665
Cl3 F3 Cl2 21.79(10) 2_775 1_665
Te1 F4 Cl1 138.28(16) . 1_565
Te1 F5 Cl2 106.40(15) . 2_776
Te2 O2 Sb1 138.2(2) . .
F9 Te2 F8 176.20(14) . .
F9 Te2 F7 91.17(15) . .
F8 Te2 F7 88.53(15) . .
F9 Te2 F10 90.56(15) . .
F8 Te2 F10 89.40(16) . .
F7 Te2 F10 174.63(14) . .
F9 Te2 F6 88.01(15) . .
F8 Te2 F6 88.19(16) . .
F7 Te2 F6 88.22(14) . .
F10 Te2 F6 86.77(14) . .
F9 Te2 O2 94.48(15) . .
F8 Te2 O2 89.31(16) . .
F7 Te2 O2 91.24(15) . .
F10 Te2 O2 93.69(15) . .
F6 Te2 O2 177.46(16) . .
F9 Te2 Cl1 91.22(13) . 1_565
F8 Te2 Cl1 86.34(13) . 1_565
F7 Te2 Cl1 135.45(11) . 1_565
F10 Te2 Cl1 39.40(11) . 1_565
F6 Te2 Cl1 47.44(11) . 1_565
O2 Te2 Cl1 132.85(12) . 1_565
F9 Te2 Cl2 138.96(12) . .
F8 Te2 Cl2 42.63(13) . .
F7 Te2 Cl2 53.26(12) . .
F10 Te2 Cl2 126.86(12) . .
F6 Te2 Cl2 108.03(12) . .
O2 Te2 Cl2 69.71(12) . .
Cl1 Te2 Cl2 127.69(7) 1_565 .
F9 Te2 Cl1 159.80(11) . 2_665
F8 Te2 Cl1 19.71(11) . 2_665
F7 Te2 Cl1 68.83(12) . 2_665
F10 Te2 Cl1 109.10(12) . 2_665
F6 Te2 Cl1 88.51(12) . 2_665
O2 Te2 Cl1 88.98(12) . 2_665
Cl1 Te2 Cl1 100.98(6) 1_565 2_665
Cl2 Te2 Cl1 26.78(7) . 2_665
F9 Te2 Cl3 81.55(12) . 2_675
F8 Te2 Cl3 95.04(13) . 2_675
F7 Te2 Cl3 111.51(12) . 2_675
F10 Te2 Cl3 63.75(11) . 2_675
F6 Te2 Cl3 24.17(11) . 2_675
O2 Te2 Cl3 156.90(12) . 2_675
Cl1 Te2 Cl3 25.75(6) 1_565 2_675
Cl2 Te2 Cl3 126.93(7) . 2_675
Cl1 Te2 Cl3 102.61(7) 2_665 2_675
Te2 F6 Cl3 141.23(16) . 2_675
Te2 F6 Cl1 106.82(13) . 1_565
Cl3 F6 Cl1 37.88(10) 2_675 1_565
Te2 F6 Cl2 143.23(14) . 1_565
Cl3 F6 Cl2 7.77(9) 2_675 1_565
Cl1 F6 Cl2 44.19(9) 1_565 1_565
Te2 F6 C1 128.67(16) . 1_565
Cl3 F6 C1 15.75(15) 2_675 1_565
Cl1 F6 C1 22.54(13) 1_565 1_565
Cl2 F6 C1 22.90(15) 1_565 1_565
Te2 F7 Cl2 103.35(14) . .
Te2 F8 Cl1 147.73(18) . 2_665
Te2 F8 Cl2 115.88(17) . .
Cl1 F8 Cl2 37.82(11) 2_665 .
Te2 F8 Cl3 153.84(18) . .
Cl1 F8 Cl3 35.65(9) 2_665 .
Cl2 F8 Cl3 48.91(10) . .
Te2 F8 C1 138.6(2) . 2_665
Cl1 F8 C1 27.22(14) 2_665 2_665
Cl2 F8 C1 25.54(19) . 2_665
Cl3 F8 C1 23.41(19) . 2_665
Te2 F8 C1 131.9(2) . .
Cl1 F8 C1 36.80(14) 2_665 .
Cl2 F8 C1 25.89(17) . .
Cl3 F8 C1 25.72(19) . .
C1 F8 C1 9.6(2) 2_665 .
Te2 F10 Cl1 116.68(14) . 1_565
Te2 F10 Cl3 92.54(11) . 2_675
Cl1 F10 Cl3 26.32(8) 1_565 2_675
Te3 O3 Sb1 137.96(17) . .
F11 Te3 F13 90.29(15) . .
F11 Te3 F15 89.77(15) . .
F13 Te3 F15 174.95(15) . .
F11 Te3 F12 87.74(15) . .
F13 Te3 F12 87.80(16) . .
F15 Te3 F12 87.16(16) . .
F11 Te3 F14 174.09(15) . .
F13 Te3 F14 89.19(16) . .
F15 Te3 F14 90.23(17) . .
F12 Te3 F14 86.35(15) . .
F11 Te3 O3 91.55(15) . .
F13 Te3 O3 94.10(15) . .
F15 Te3 O3 90.94(16) . .
F12 Te3 O3 177.98(15) . .
F14 Te3 O3 94.36(15) . .
F11 Te3 Cl1 49.26(12) . 2_765
F13 Te3 Cl1 119.52(11) . 2_765
F15 Te3 Cl1 57.25(12) . 2_765
F12 Te3 Cl1 54.25(11) . 2_765
F14 Te3 Cl1 126.46(12) . 2_765
O3 Te3 Cl1 124.01(10) . 2_765
F11 Te3 Cl2 65.43(12) . 1_655
F13 Te3 Cl2 147.79(11) . 1_655
F15 Te3 Cl2 29.28(12) . 1_655
F12 Te3 Cl2 71.21(12) . 1_655
F14 Te3 Cl2 112.73(13) . 1_655
O3 Te3 Cl2 106.78(11) . 1_655
Cl1 Te3 Cl2 28.31(7) 2_765 1_655
F11 Te3 Cl3 128.28(11) . .
F13 Te3 Cl3 59.16(12) . .
F15 Te3 Cl3 117.23(13) . .
F12 Te3 Cl3 53.73(12) . .
F14 Te3 Cl3 46.99(12) . .
O3 Te3 Cl3 127.96(10) . .
Cl1 Te3 Cl3 107.96(7) 2_765 .
Cl2 Te3 Cl3 119.03(7) 1_655 .
F11 Te3 Cl1 149.34(12) . .
F13 Te3 Cl1 93.80(12) . .
F15 Te3 Cl1 83.62(12) . .
F12 Te3 Cl1 62.12(12) . .
F14 Te3 Cl1 24.93(11) . .
O3 Te3 Cl1 118.37(12) . .
Cl1 Te3 Cl1 103.58(6) 2_765 .
Cl2 Te3 Cl1 97.29(7) 1_655 .
Cl3 Te3 Cl1 37.01(7) . .
F11 Te3 C1 148.55(18) . .
F13 Te3 C1 72.63(17) . .
F15 Te3 C1 104.99(18) . .
F12 Te3 C1 65.92(18) . .
F14 Te3 C1 26.44(18) . .
O3 Te3 C1 115.32(17) . .
Cl1 Te3 C1 116.84(15) 2_765 .
Cl2 Te3 C1 117.19(15) 1_655 .
Cl3 Te3 C1 20.65(15) . .
Cl1 Te3 C1 21.46(14) . .
F11 Te3 Cl2 130.41(12) . 2_665
F13 Te3 Cl2 73.21(12) . 2_665
F15 Te3 Cl2 103.00(13) . 2_665
F12 Te3 Cl2 46.35(11) . 2_665
F14 Te3 Cl2 43.95(12) . 2_665
O3 Te3 Cl2 134.96(10) . 2_665
Cl1 Te3 Cl2 98.90(7) 2_765 2_665
Cl2 Te3 Cl2 105.74(5) 1_655 2_665
Cl3 Te3 Cl2 14.40(7) . 2_665
Cl1 Te3 Cl2 26.62(7) . 2_665
C1 Te3 Cl2 19.74(15) . 2_665
Te3 F11 Cl1 105.83(16) . 2_765
Te3 F11 Cl2 89.66(14) . 1_655
Cl1 F11 Cl2 31.93(9) 2_765 1_655
Te3 F12 Cl1 99.93(14) . 2_765
Te3 F12 Cl2 111.54(15) . 2_665
Cl1 F12 Cl2 143.83(14) 2_765 2_665
Te3 F12 Cl3 101.84(14) . .
Cl1 F12 Cl3 158.14(14) 2_765 .
Cl2 F12 Cl3 18.26(9) 2_665 .
Te3 F12 Cl1 93.76(13) . .
Cl1 F12 Cl1 133.22(12) 2_765 .
Cl2 F12 Cl1 31.46(9) 2_665 .
Cl3 F12 Cl1 43.23(9) . .
Te3 F12 C1 89.99(19) . .
Cl1 F12 C1 156.5(2) 2_765 .
Cl2 F12 C1 21.77(17) 2_665 .
Cl3 F12 C1 22.60(16) . .
Cl1 F12 C1 23.82(16) . .
Te3 F12 Cl2 83.78(13) . 1_655
Cl1 F12 Cl2 30.29(9) 2_765 1_655
Cl2 F12 Cl2 134.92(11) 2_665 1_655
Cl3 F12 Cl2 152.08(14) . 1_655
Cl1 F12 Cl2 109.64(12) . 1_655
C1 F12 Cl2 132.59(19) . 1_655
Te3 F13 Cl3 96.07(15) . .
Te3 F14 Cl1 139.64(17) . .
Te3 F14 C1 137.5(3) . .
Cl1 F14 C1 33.0(2) . .
Te3 F14 Cl3 109.45(16) . .
Cl1 F14 Cl3 52.39(11) . .
C1 F14 Cl3 28.2(2) . .
Te3 F14 Cl2 114.33(15) . 2_665
Cl1 F14 Cl2 36.83(11) . 2_665
C1 F14 Cl2 26.5(2) . 2_665
Cl3 F14 Cl2 18.99(9) . 2_665
Te3 F14 C1 133.3(3) . 2_665
Cl1 F14 C1 39.1(2) . 2_665
C1 F14 C1 6.2(4) . 2_665
Cl3 F14 C1 24.0(2) . 2_665
Cl2 F14 C1 26.74(19) 2_665 2_665
Te3 F14 Cl2 148.92(19) . .
Cl1 F14 Cl2 48.89(10) . .
C1 F14 Cl2 25.2(2) . .
Cl3 F14 Cl2 46.81(9) . .
Cl2 F14 Cl2 51.33(11) 2_665 .
C1 F14 Cl2 24.89(19) 2_665 .
Te3 F14 Cl3 158.76(18) . 2_665
Cl1 F14 Cl3 32.34(10) . 2_665
C1 F14 Cl3 21.4(2) . 2_665
Cl3 F14 Cl3 49.31(11) . 2_665
Cl2 F14 Cl3 46.11(9) 2_665 2_665
C1 F14 Cl3 25.4(2) 2_665 2_665
Cl2 F14 Cl3 17.65(9) . 2_665
Te3 F15 Cl2 132.43(19) . 1_655
Te3 F15 Cl1 96.71(14) . 2_765
Cl2 F15 Cl1 36.22(11) 1_655 2_765
Te3 F15 Cl3 142.10(16) . 2_765
Cl2 F15 Cl3 13.92(11) 1_655 2_765
Cl1 F15 Cl3 45.88(9) 2_765 2_765
C1 C1 Cl3 94(2) 2_665 2_665
C1 C1 Cl2 84(2) 2_665 2_665
Cl3 C1 Cl2 141.3(9) 2_665 2_665
C1 C1 Cl3 63(2) 2_665 .
Cl3 C1 Cl3 157.5(5) 2_665 .
Cl2 C1 Cl3 42.1(4) 2_665 .
C1 C1 Cl2 74.1(19) 2_665 .
Cl3 C1 Cl2 43.3(4) 2_665 .
Cl2 C1 Cl2 157.7(6) 2_665 .
Cl3 C1 Cl2 123.1(7) . .
C1 C1 Cl1 144(3) 2_665 .
Cl3 C1 Cl1 79.3(6) 2_665 .
Cl2 C1 Cl1 80.2(5) 2_665 .
Cl3 C1 Cl1 118.5(6) . .
Cl2 C1 Cl1 118.2(7) . .
C1 C1 Cl1 26.8(19) 2_665 2_665
Cl3 C1 Cl1 99.3(4) 2_665 2_665
Cl2 C1 Cl1 95.6(5) 2_665 2_665
Cl3 C1 Cl1 60.8(4) . 2_665
Cl2 C1 Cl1 64.1(3) . 2_665
Cl1 C1 Cl1 170.5(6) . 2_665
C1 C1 F14 142(2) 2_665 .
Cl3 C1 F14 109.4(5) 2_665 .
Cl2 C1 F14 94.7(4) 2_665 .
Cl3 C1 F14 90.2(4) . .
Cl2 C1 F14 102.7(5) . .
Cl1 C1 F14 72.0(3) . .
Cl1 C1 F14 117.1(5) 2_665 .
C1 C1 F14 32(2) 2_665 2_665
Cl3 C1 F14 74.2(3) 2_665 2_665
Cl2 C1 F14 84.8(4) 2_665 2_665
Cl3 C1 F14 85.3(4) . 2_665
Cl2 C1 F14 76.3(3) . 2_665
Cl1 C1 F14 114.0(5) . 2_665
Cl1 C1 F14 56.9(2) 2_665 2_665
F14 C1 F14 173.8(4) . 2_665
C1 C1 F2 143(2) 2_665 2_776
Cl3 C1 F2 57.0(4) 2_665 2_776
Cl2 C1 F2 133.4(4) 2_665 2_776
Cl3 C1 F2 142.6(5) . 2_776
Cl2 C1 F2 68.9(4) . 2_776
Cl1 C1 F2 59.8(3) . 2_776
Cl1 C1 F2 127.3(4) 2_665 2_776
F14 C1 F2 52.71(17) . 2_776
F14 C1 F2 131.2(3) 2_665 2_776
C1 Cl1 Cl3 44.9(4) . 2_665
C1 Cl1 Cl2 47.3(4) . 2_665
Cl3 Cl1 Cl2 87.41(18) 2_665 2_665
C1 Cl1 C1 9.5(6) . 2_665
Cl3 Cl1 C1 44.4(3) 2_665 2_665
Cl2 Cl1 C1 43.9(3) 2_665 2_665
C1 Cl1 Cl3 29.9(4) . .
Cl3 Cl1 Cl3 74.14(17) 2_665 .
Cl2 Cl1 Cl3 20.60(13) 2_665 .
C1 Cl1 Cl3 30.1(3) 2_665 .
C1 Cl1 Cl2 30.2(4) . .
Cl3 Cl1 Cl2 18.84(15) 2_665 .
Cl2 Cl1 Cl2 76.87(17) 2_665 .
C1 Cl1 Cl2 33.3(3) 2_665 .
Cl3 Cl1 Cl2 60.03(13) . .
C1 Cl1 F8 101.9(4) . 2_665
Cl3 Cl1 F8 88.05(18) 2_665 2_665
Cl2 Cl1 F8 85.39(18) 2_665 2_665
C1 Cl1 F8 92.5(3) 2_665 2_665
Cl3 Cl1 F8 100.49(16) . 2_665
Cl2 Cl1 F8 102.54(14) . 2_665
C1 Cl1 F10 157.4(4) . 1_545
Cl3 Cl1 F10 113.68(19) 2_665 1_545
Cl2 Cl1 F10 154.6(2) 2_665 1_545
C1 Cl1 F10 157.8(3) 2_665 1_545
Cl3 Cl1 F10 172.08(16) . 1_545
Cl2 Cl1 F10 127.23(17) . 1_545
F8 Cl1 F10 81.53(14) 2_665 1_545
C1 Cl1 F14 75.0(4) . .
Cl3 Cl1 F14 95.85(19) 2_665 .
Cl2 Cl1 F14 85.82(18) 2_665 .
C1 Cl1 F14 84.1(3) 2_665 .
Cl3 Cl1 F14 72.12(14) . .
Cl2 Cl1 F14 79.60(14) . .
F8 Cl1 F14 170.21(17) 2_665 .
F10 Cl1 F14 104.93(15) 1_545 .
C1 Cl1 F2 92.4(4) . 2_776
Cl3 Cl1 F2 69.79(16) 2_665 2_776
Cl2 Cl1 F2 133.9(2) 2_665 2_776
C1 Cl1 F2 99.6(3) 2_665 2_776
Cl3 Cl1 F2 113.55(16) . 2_776
Cl2 Cl1 F2 69.00(13) . 2_776
F8 Cl1 F2 130.95(16) 2_665 2_776
F10 Cl1 F2 69.61(13) 1_545 2_776
F14 Cl1 F2 58.80(11) . 2_776
Cl3 Cl2 C1 71.0(5) 2_665 2_665
Cl3 Cl2 C1 60.1(5) 2_665 .
C1 Cl2 C1 22.3(6) 2_665 .
Cl3 Cl2 Cl1 119.1(3) 2_665 2_665
C1 Cl2 Cl1 52.5(4) 2_665 2_665
C1 Cl2 Cl1 72.0(4) . 2_665
Cl3 Cl2 Cl3 86.4(3) 2_665 .
C1 Cl2 Cl3 18.5(4) 2_665 .
C1 Cl2 Cl3 28.3(4) . .
Cl1 Cl2 Cl3 44.94(14) 2_665 .
Cl3 Cl2 Cl1 34.6(2) 2_665 .
C1 Cl2 Cl1 51.1(4) 2_665 .
C1 Cl2 Cl1 31.6(4) . .
Cl1 Cl2 Cl1 103.13(17) 2_665 .
Cl3 Cl2 Cl1 59.93(14) . .
Cl3 Cl2 F15 128.5(3) 2_665 1_455
C1 Cl2 F15 138.1(4) 2_665 1_455
C1 Cl2 F15 160.3(4) . 1_455
Cl1 Cl2 F15 89.33(17) 2_665 1_455
Cl3 Cl2 F15 134.1(2) . 1_455
Cl1 Cl2 F15 162.8(2) . 1_455
Cl3 Cl2 F3 74.6(3) 2_665 1_445
C1 Cl2 F3 145.0(5) 2_665 1_445
C1 Cl2 F3 132.4(5) . 1_445
Cl1 Cl2 F3 150.73(17) 2_665 1_445
Cl3 Cl2 F3 160.6(2) . 1_445
Cl1 Cl2 F3 100.99(17) . 1_445
F15 Cl2 F3 63.98(12) 1_455 1_445
Cl3 Cl2 Cl2 65.1(2) 2_665 2_665
C1 Cl2 Cl2 11.3(3) 2_665 2_665
C1 Cl2 Cl2 11.0(3) . 2_665
Cl1 Cl2 Cl2 62.25(17) 2_665 2_665
Cl3 Cl2 Cl2 21.38(12) . 2_665
Cl1 Cl2 Cl2 40.89(13) . 2_665
F15 Cl2 Cl2 149.4(2) 1_455 2_665
F3 Cl2 Cl2 139.4(3) 1_445 2_665
Cl3 Cl2 F2 64.7(3) 2_665 2_776
C1 Cl2 F2 106.9(3) 2_665 2_776
C1 Cl2 F2 84.6(4) . 2_776
Cl1 Cl2 F2 146.19(17) 2_665 2_776
Cl3 Cl2 F2 106.21(13) . 2_776
Cl1 Cl2 F2 59.51(12) . 2_776
F15 Cl2 F2 115.01(15) 1_455 2_776
F3 Cl2 F2 62.15(11) 1_445 2_776
Cl2 Cl2 F2 95.59(16) 2_665 2_776
Cl2 Cl3 C1 76.6(5) 2_665 2_665
Cl2 Cl3 C1 66.9(5) 2_665 .
C1 Cl3 C1 22.5(5) 2_665 .
Cl2 Cl3 Cl1 126.6(3) 2_665 2_665
C1 Cl3 Cl1 55.8(4) 2_665 2_665
C1 Cl3 Cl1 74.8(3) . 2_665
Cl2 Cl3 Cl1 40.3(3) 2_665 .
C1 Cl3 Cl1 50.6(4) 2_665 .
C1 Cl3 Cl1 31.6(4) . .
Cl1 Cl3 Cl1 105.86(17) 2_665 .
Cl2 Cl3 Cl2 93.6(3) 2_665 .
C1 Cl3 Cl2 20.2(5) 2_665 .
C1 Cl3 Cl2 28.5(4) . .
Cl1 Cl3 Cl2 47.65(16) 2_665 .
Cl1 Cl3 Cl2 60.05(14) . .
Cl2 Cl3 F3 83.7(3) 2_665 2_775
C1 Cl3 F3 155.2(5) 2_665 2_775
C1 Cl3 F3 149.9(5) . 2_775
Cl1 Cl3 F3 131.6(2) 2_665 2_775
Cl1 Cl3 F3 118.89(18) . 2_775
Cl2 Cl3 F3 175.0(2) . 2_775
Cl2 Cl3 Cl3 71.2(3) 2_665 2_665
C1 Cl3 Cl3 11.9(3) 2_665 2_665
C1 Cl3 Cl3 10.6(2) . 2_665
Cl1 Cl3 Cl3 65.69(17) 2_665 2_665
Cl1 Cl3 Cl3 40.17(13) . 2_665
Cl2 Cl3 Cl3 22.37(11) . 2_665
F3 Cl3 Cl3 154.5(3) 2_775 2_665
Cl2 Cl3 F6 151.3(3) 2_665 2_675
C1 Cl3 F6 129.6(5) 2_665 2_675
C1 Cl3 F6 141.8(5) . 2_675
Cl1 Cl3 F6 74.64(18) 2_665 2_675
Cl1 Cl3 F6 163.34(19) . 2_675
Cl2 Cl3 F6 114.7(2) . 2_675
F3 Cl3 F6 67.80(12) 2_775 2_675
Cl3 Cl3 F6 136.9(2) 2_665 2_675
Cl2 Cl3 F2 95.7(3) 2_665 1_444
C1 Cl3 F2 99.9(4) 2_665 1_444
C1 Cl3 F2 120.0(3) . 1_444
Cl1 Cl3 F2 72.46(16) 2_665 1_444
Cl1 Cl3 F2 125.75(18) . 1_444
Cl2 Cl3 F2 109.29(14) . 1_444
F3 Cl3 F2 67.05(11) 2_775 1_444
Cl3 Cl3 F2 110.58(19) 2_665 1_444
F6 Cl3 F2 70.65(13) 2_675 1_444

loop_
_geom_bond_atom_site_label_1
_geom_bond_atom_site_label_2
_geom_bond_distance
_geom_bond_site_symmetry_2
Sb1 O2 1.951(3) 2_776
Sb1 O2 1.951(3) .
Sb1 O1 1.952(4) 2_776
Sb1 O1 1.952(4) .
Sb1 O3 1.953(3) 2_776
Sb1 O3 1.953(3) .
O1 Te1 1.854(3) .
Te1 F4 1.820(3) .
Te1 F1 1.825(3) .
Te1 F2 1.830(3) .
Te1 F3 1.832(3) .
Te1 F5 1.833(3) .
Te1 Cl3 4.433(4) 2_775
Te1 Cl2 4.596(4) 2_776
Te1 Cl3 4.599(4) 1_666
Te1 Cl2 4.654(4) 1_665
F1 Cl3 3.856(5) 2_775
F2 Cl3 3.042(5) 1_666
F2 Cl1 3.091(5) 2_776
F2 Cl2 3.349(5) 2_776
F2 C1 3.574(11) 2_776
F2 C1 4.079(11) 1_666
F3 Cl3 2.931(5) 2_775
F3 Cl2 3.022(5) 1_665
F4 Cl1 3.979(5) 1_565
F5 Cl2 3.729(5) 2_776
O2 Te2 1.847(3) .
Te2 F9 1.823(3) .
Te2 F8 1.825(3) .
Te2 F7 1.829(3) .
Te2 F10 1.838(3) .
Te2 F6 1.838(3) .
Te2 Cl1 4.050(4) 1_565
Te2 Cl2 4.483(5) .
Te2 Cl1 4.484(4) 2_665
Te2 Cl3 4.566(4) 2_675
F6 Cl3 2.986(6) 2_675
F6 Cl1 3.117(5) 1_565
F6 Cl2 4.012(6) 1_565
F6 C1 4.047(12) 1_565
F7 Cl2 3.693(6) .
F8 Cl1 2.833(5) 2_665
F8 Cl2 3.375(6) .
F8 Cl3 3.403(6) .
F8 C1 3.575(12) 2_665
F8 C1 3.659(12) .
F10 Cl1 2.877(5) 1_565
F10 Cl3 4.099(5) 2_675
O3 Te3 1.845(4) .
Te3 F11 1.817(3) .
Te3 F13 1.830(3) .
Te3 F15 1.834(3) .
Te3 F12 1.835(3) .
Te3 F14 1.841(3) .
Te3 Cl1 4.150(3) 2_765
Te3 Cl2 4.315(4) 1_655
Te3 Cl3 4.343(4) .
Te3 Cl1 4.481(4) .
Te3 C1 4.495(9) .
Te3 Cl2 4.535(4) 2_665
F11 Cl1 3.268(5) 2_765
F11 Cl2 3.925(6) 1_655
F12 Cl1 3.419(4) 2_765
F12 Cl2 3.528(5) 2_665
F12 Cl3 3.578(5) .
F12 Cl1 3.969(5) .
F12 C1 4.104(9) .
F12 Cl2 4.109(5) 1_655
F13 Cl3 3.750(5) .
F14 Cl1 2.916(5) .
F14 C1 2.962(9) .
F14 Cl3 3.368(5) .
F14 Cl2 3.454(5) 2_665
F14 C1 3.464(9) 2_665
F14 Cl2 3.664(4) .
F14 Cl3 3.691(5) 2_665
F15 Cl2 2.859(4) 1_655
F15 Cl1 3.514(5) 2_765
F15 Cl3 3.670(5) 2_765
C1 C1 0.611(16) 2_665
C1 Cl3 1.426(12) 2_665
C1 Cl2 1.549(12) 2_665
C1 Cl3 1.591(12) .
C1 Cl2 1.600(11) .
C1 Cl1 1.671(10) .
C1 Cl1 2.194(10) 2_665
C1 F14 3.464(9) 2_665
C1 F2 3.574(11) 2_776
Cl1 Cl3 1.984(5) 2_665
Cl1 Cl2 2.076(6) 2_665
Cl1 C1 2.194(10) 2_665
Cl1 Cl3 2.804(5) .
Cl1 Cl2 2.807(5) .
Cl1 F8 2.833(5) 2_665
Cl1 F10 2.877(5) 1_545
Cl1 F2 3.091(5) 2_776
Cl2 Cl3 1.129(5) 2_665
Cl2 C1 1.549(12) 2_665
Cl2 Cl1 2.076(6) 2_665
Cl2 Cl3 2.807(5) .
Cl2 F15 2.859(4) 1_455
Cl2 F3 3.022(5) 1_445
Cl2 Cl2 3.089(7) 2_665
Cl2 F2 3.349(5) 2_776
Cl3 Cl2 1.129(5) 2_665
Cl3 C1 1.426(12) 2_665
Cl3 Cl1 1.984(5) 2_665
Cl3 F3 2.931(5) 2_775
Cl3 Cl3 2.959(7) 2_665
Cl3 F6 2.986(6) 2_675
Cl3 F2 3.042(5) 1_444
